data_7018387
loop_
_publ_author_name
'Diener, Sara A.'
'Santoro, Amedeo'
'Kilner, Colin A.'
'Loughrey, Jonathan J.'
'Halcrow, Malcolm A.'

_publ_section_title
;
 Iron(ii) complexes of new hexadentate 1,1,1-tris-(iminomethyl)ethane
 podands, and their 7-methyl-1,3,5-triazaadamantane rearrangement
 products.
;
_journal_issue 13
_journal_name_full 'Dalton transactions (Cambridge, England : 2003)'
_journal_page_first 3731
_journal_page_last 3739
_journal_paper_doi 10.1039/c2dt11911k
_journal_volume 41
_journal_year 2012
_chemical_formula_moiety 'C20 H27 Fe N9, 2[B F4]'
_chemical_formula_sum 'C20 H27 B2 F8 Fe N9'
_chemical_formula_weight 622.98
_chemical_name_systematic
;
[1,1,1-Tris(1-methyl-1H-imidazol-2-ylmethyleneaminomethyl)ethane]iron(II)
ditetrafluoroborate
;
_space_group_IT_number 4
_symmetry_cell_setting monoclinic
_symmetry_space_group_name_Hall 'P 2yb'
_symmetry_space_group_name_H-M 'P 1 21 1'
_atom_sites_solution_hydrogens geom
_atom_sites_solution_primary direct
_atom_sites_solution_secondary difmap
_audit_creation_method SHELXL-97
_cell_angle_alpha 90.00
_cell_angle_beta 118.180(7)
_cell_angle_gamma 90.00
_cell_formula_units_Z 2
_cell_length_a 9.6735(16)
_cell_length_b 15.700(2)
_cell_length_c 9.9511(16)
_cell_measurement_reflns_used 24349
_cell_measurement_temperature 150(2)
_cell_measurement_theta_max 27.93
_cell_measurement_theta_min 2.32
_cell_volume 1332.2(4)
_computing_cell_refinement 'APEX 2 software, Bruker Nonius 2004'
_computing_data_collection 'APEX 2 software, Bruker Nonius 2004'
_computing_data_reduction 'SAINT, Bruker Nonius 2004'
_computing_molecular_graphics 'XSEED (Barbour, 2001)'
_computing_publication_material 'local program'
_computing_structure_refinement 'SHELXL-97 (Sheldrick, 1997)'
_computing_structure_solution 'SHELXS-97 (Sheldrick, 1990)'
_diffrn_ambient_temperature 150(2)
_diffrn_detector_area_resol_mean '120 microns'
_diffrn_measured_fraction_theta_full 0.989
_diffrn_measured_fraction_theta_max 0.989
_diffrn_measurement_device_type 'Bruker X8 Apex diffractometer'
_diffrn_measurement_method 'Rotation images'
_diffrn_radiation_monochromator graphite
_diffrn_radiation_source 'rotating anode'
_diffrn_radiation_type MoK\a
_diffrn_radiation_wavelength 0.71073
_diffrn_reflns_av_R_equivalents 0.0461
_diffrn_reflns_av_sigmaI/netI 0.0537
_diffrn_reflns_limit_h_max 12
_diffrn_reflns_limit_h_min -12
_diffrn_reflns_limit_k_max 20
_diffrn_reflns_limit_k_min -20
_diffrn_reflns_limit_l_max 13
_diffrn_reflns_limit_l_min -13
_diffrn_reflns_number 24349
_diffrn_reflns_theta_full 27.93
_diffrn_reflns_theta_max 27.93
_diffrn_reflns_theta_min 2.32
_exptl_absorpt_coefficient_mu 0.651
_exptl_absorpt_correction_T_max 0.891
_exptl_absorpt_correction_T_min 0.769
_exptl_absorpt_correction_type multi-scan
_exptl_absorpt_process_details
;
Sheldrick, G. M. (2002). SADABS v. 2.03. University of
G/ottingen, Germany.
;
_exptl_crystal_colour Red
_exptl_crystal_density_diffrn 1.553
_exptl_crystal_density_method 'not measured'
_exptl_crystal_description Fragment
_exptl_crystal_F_000 636
_exptl_crystal_size_max 0.25
_exptl_crystal_size_mid 0.05
_exptl_crystal_size_min 0.02
_refine_diff_density_max 0.315
_refine_diff_density_min -0.221
_refine_diff_density_rms 0.050
_refine_ls_abs_structure_details 'Flack H D (1983), Acta Cryst. A39, 876-881'
_refine_ls_abs_structure_Flack 0.002(10)
_refine_ls_extinction_method none
_refine_ls_goodness_of_fit_ref 1.001
_refine_ls_hydrogen_treatment constr
_refine_ls_matrix_type full
_refine_ls_number_parameters 365
_refine_ls_number_reflns 6288
_refine_ls_number_restraints 1
_refine_ls_restrained_S_all 1.001
_refine_ls_R_factor_all 0.0476
_refine_ls_R_factor_gt 0.0339
_refine_ls_shift/su_max 0.001
_refine_ls_shift/su_mean 0.000
_refine_ls_structure_factor_coef Fsqd
_refine_ls_weighting_details 'calc w=1/[\s^2^(Fo^2^)+(0.0310P)^2^+0.0000P] where P=(Fo^2^+2Fc^2^)/3'
_refine_ls_weighting_scheme calc
_refine_ls_wR_factor_gt 0.0644
_refine_ls_wR_factor_ref 0.0686
_reflns_number_gt 5278
_reflns_number_total 6288
_reflns_threshold_expression >2sigma(I)
_cod_data_source_file c2dt11911k.txt
_cod_data_source_block mh222
_cod_depositor_comments
;
The following automatic conversions were performed:

'_symmetry_cell_setting' value 'Monoclinic' changed to 'monoclinic'
according to /home/saulius/struct/CIF-dictionaries/cif_core.dic
dictionary named 'cif_core.dic' version 2.4.1 from 2010-06-29.

Automatic conversion script
Id: cif_fix_values 1715 2011-07-08 13:25:40Z adriana 
;
_cod_original_sg_symbol_H-M 'P 21'
_cod_database_code 7018387

loop_
_symmetry_equiv_pos_as_xyz
'x, y, z'
'-x, y+1/2, -z'

loop_
_atom_site_label
_atom_site_type_symbol
_atom_site_fract_x
_atom_site_fract_y
_atom_site_fract_z
_atom_site_U_iso_or_equiv
_atom_site_adp_type
_atom_site_occupancy
_atom_site_symmetry_multiplicity
_atom_site_calc_flag
_atom_site_refinement_flags
Fe1 Fe 0.62713(3) 0.084171(18) 0.53894(3) 0.01894(8) Uani 1 1 d .
C2 C 1.1560(3) 0.16533(16) 0.8303(3) 0.0301(5) Uani 1 1 d .
H2A H 1.2176 0.1443 0.7824 0.045 Uiso 1 1 calc R
H2B H 1.1977 0.1414 0.9331 0.045 Uiso 1 1 calc R
H2C H 1.1624 0.2276 0.8366 0.045 Uiso 1 1 calc R
C3 C 0.9818(3) 0.13788(15) 0.7331(3) 0.0217(5) Uani 1 1 d .
C4 C 0.9101(3) 0.18555(14) 0.5765(2) 0.0228(5) Uani 1 1 d .
H4A H 0.8872 0.2454 0.5902 0.027 Uiso 1 1 calc R
H4B H 0.9859 0.1855 0.5360 0.027 Uiso 1 1 calc R
N5 N 0.7628(2) 0.14177(11) 0.46724(19) 0.0204(4) Uani 1 1 d .
C6 C 0.7402(3) 0.12241(14) 0.3295(2) 0.0222(5) Uani 1 1 d .
H6 H 0.8057 0.1419 0.2887 0.027 Uiso 1 1 calc R
C7 C 0.6050(2) 0.06815(13) 0.2471(2) 0.0206(5) Uani 1 1 d .
N8 N 0.5314(2) 0.03703(12) 0.3248(2) 0.0221(4) Uani 1 1 d .
C9 C 0.4054(3) -0.01166(15) 0.2208(3) 0.0259(5) Uani 1 1 d .
H9 H 0.3313 -0.0407 0.2414 0.031 Uiso 1 1 calc R
C10 C 0.4073(3) -0.01018(15) 0.0812(3) 0.0280(5) Uani 1 1 d .
H10 H 0.3361 -0.0389 -0.0092 0.034 Uiso 1 1 calc R
N11 N 0.5313(2) 0.04054(12) 0.09844(19) 0.0249(4) Uani 1 1 d .
C12 C 0.5792(3) 0.06192(17) -0.0201(3) 0.0363(7) Uani 1 1 d .
H12A H 0.5820 0.1239 -0.0297 0.054 Uiso 1 1 calc R
H12B H 0.5034 0.0375 -0.1182 0.054 Uiso 1 1 calc R
H12C H 0.6835 0.0383 0.0098 0.054 Uiso 1 1 calc R
C13 C 0.9723(3) 0.03931(16) 0.7080(3) 0.0251(5) Uani 1 1 d .
H13A H 1.0011 0.0248 0.6276 0.030 Uiso 1 1 calc R
H13B H 1.0469 0.0104 0.8033 0.030 Uiso 1 1 calc R
N14 N 0.8098(2) 0.00979(11) 0.6618(2) 0.0217(4) Uani 1 1 d .
C15 C 0.7870(3) -0.05348(14) 0.7353(3) 0.0230(5) Uani 1 1 d .
H15 H 0.8690 -0.0884 0.8067 0.028 Uiso 1 1 calc R
C16 C 0.6221(3) -0.06448(15) 0.6957(3) 0.0230(5) Uani 1 1 d .
N17 N 0.5210(2) -0.00332(12) 0.6044(2) 0.0229(4) Uani 1 1 d .
C18 C 0.3730(3) -0.02708(17) 0.5812(3) 0.0287(6) Uani 1 1 d .
H18 H 0.2785 0.0032 0.5213 0.034 Uiso 1 1 calc R
C19 C 0.3853(3) -0.10161(17) 0.6591(3) 0.0315(6) Uani 1 1 d .
H19 H 0.3016 -0.1315 0.6624 0.038 Uiso 1 1 calc R
N20 N 0.5427(2) -0.12510(13) 0.7319(2) 0.0266(4) Uani 1 1 d .
C21 C 0.6123(3) -0.19880(16) 0.8366(3) 0.0350(6) Uani 1 1 d .
H21A H 0.7228 -0.2049 0.8618 0.053 Uiso 1 1 calc R
H21B H 0.5553 -0.2509 0.7866 0.053 Uiso 1 1 calc R
H21C H 0.6047 -0.1892 0.9302 0.053 Uiso 1 1 calc R
C22 C 0.8898(3) 0.16379(15) 0.8220(2) 0.0231(5) Uani 1 1 d .
H22A H 0.9142 0.1232 0.9065 0.028 Uiso 1 1 calc R
H22B H 0.9223 0.2214 0.8661 0.028 Uiso 1 1 calc R
N23 N 0.7174(2) 0.16278(12) 0.71410(19) 0.0208(4) Uani 1 1 d .
C24 C 0.6283(3) 0.22533(15) 0.7157(3) 0.0226(5) Uani 1 1 d .
H24 H 0.6634 0.2689 0.7909 0.027 Uiso 1 1 calc R
C25 C 0.4685(3) 0.22047(15) 0.5885(3) 0.0229(5) Uani 1 1 d .
N26 N 0.4429(2) 0.16131(12) 0.4795(2) 0.0232(4) Uani 1 1 d .
C27 C 0.2832(3) 0.16590(16) 0.3748(3) 0.0278(5) Uani 1 1 d .
H27 H 0.2303 0.1315 0.2865 0.033 Uiso 1 1 calc R
C28 C 0.2151(3) 0.22906(16) 0.4214(3) 0.0299(6) Uani 1 1 d .
H28 H 0.1081 0.2460 0.3705 0.036 Uiso 1 1 calc R
N29 N 0.3320(2) 0.26303(12) 0.5565(2) 0.0275(4) Uani 1 1 d .
C30 C 0.3097(3) 0.33172(16) 0.6480(3) 0.0360(6) Uani 1 1 d .
H30A H 0.3934 0.3285 0.7537 0.054 Uiso 1 1 calc R
H30B H 0.2078 0.3244 0.6455 0.054 Uiso 1 1 calc R
H30C H 0.3131 0.3873 0.6050 0.054 Uiso 1 1 calc R
B31 B 0.8188(4) 0.29224(19) 0.1187(3) 0.0283(6) Uani 1 1 d .
F32 F 0.65358(17) 0.28681(11) 0.05133(17) 0.0441(4) Uani 1 1 d .
F33 F 0.87882(17) 0.32390(11) 0.26992(16) 0.0476(4) Uani 1 1 d .
F34 F 0.86170(18) 0.34786(9) 0.03389(17) 0.0441(4) Uani 1 1 d .
F35 F 0.88297(19) 0.21136(9) 0.12372(17) 0.0389(4) Uani 1 1 d .
B36 B 1.0203(4) 0.44507(19) 0.7808(4) 0.0356(7) Uani 1 1 d .
F37 F 1.1643(2) 0.40606(15) 0.8692(2) 0.0832(7) Uani 1 1 d .
F38 F 1.0211(3) 0.48660(16) 0.6577(2) 0.0859(7) Uani 1 1 d .
F39 F 0.9002(2) 0.38334(10) 0.72841(18) 0.0535(5) Uani 1 1 d .
F40 F 0.9911(2) 0.50370(12) 0.8703(2) 0.0726(6) Uani 1 1 d .

loop_
_atom_site_aniso_label
_atom_site_aniso_U_11
_atom_site_aniso_U_22
_atom_site_aniso_U_33
_atom_site_aniso_U_23
_atom_site_aniso_U_13
_atom_site_aniso_U_12
Fe1 0.01733(15) 0.02377(15) 0.01614(14) -0.00013(15) 0.00824(11) -0.00159(16)
C2 0.0236(13) 0.0340(13) 0.0286(13) 0.0008(11) 0.0089(11) -0.0035(11)
C3 0.0175(13) 0.0257(12) 0.0196(12) -0.0018(9) 0.0069(10) -0.0027(10)
C4 0.0219(12) 0.0248(12) 0.0210(12) -0.0023(9) 0.0095(10) -0.0083(9)
N5 0.0208(10) 0.0217(9) 0.0172(9) 0.0000(7) 0.0078(8) -0.0023(8)
C6 0.0225(12) 0.0265(11) 0.0203(11) 0.0011(9) 0.0123(10) -0.0006(10)
C7 0.0221(11) 0.0218(13) 0.0170(10) -0.0020(8) 0.0084(9) -0.0002(9)
N8 0.0222(10) 0.0240(10) 0.0211(10) -0.0019(8) 0.0111(8) -0.0018(8)
C9 0.0200(12) 0.0265(12) 0.0278(13) -0.0021(10) 0.0085(10) -0.0034(10)
C10 0.0248(13) 0.0284(13) 0.0235(12) -0.0044(10) 0.0053(10) -0.0027(10)
N11 0.0274(11) 0.0290(10) 0.0162(9) -0.0026(8) 0.0086(8) -0.0026(9)
C12 0.0436(15) 0.0496(18) 0.0196(11) -0.0060(11) 0.0182(11) -0.0056(12)
C13 0.0167(13) 0.0310(13) 0.0269(13) -0.0007(10) 0.0096(10) -0.0013(10)
N14 0.0211(10) 0.0233(10) 0.0209(10) -0.0034(8) 0.0102(8) -0.0021(8)
C15 0.0259(13) 0.0225(11) 0.0200(11) -0.0011(9) 0.0103(10) -0.0018(10)
C16 0.0279(14) 0.0236(13) 0.0193(12) -0.0034(9) 0.0127(11) -0.0035(10)
N17 0.0217(10) 0.0297(11) 0.0175(10) 0.0002(8) 0.0094(8) -0.0027(8)
C18 0.0193(13) 0.0477(15) 0.0168(12) -0.0047(10) 0.0065(10) -0.0079(11)
C19 0.0289(15) 0.0427(16) 0.0259(13) -0.0057(11) 0.0155(11) -0.0143(12)
N20 0.0330(13) 0.0287(10) 0.0218(10) -0.0022(8) 0.0160(10) -0.0072(9)
C21 0.0465(16) 0.0297(13) 0.0387(15) 0.0040(11) 0.0282(13) -0.0025(12)
C22 0.0200(12) 0.0279(12) 0.0172(11) -0.0015(9) 0.0052(9) -0.0018(10)
N23 0.0218(10) 0.0270(10) 0.0153(9) 0.0016(8) 0.0102(8) -0.0022(8)
C24 0.0241(13) 0.0259(13) 0.0190(12) 0.0021(10) 0.0112(11) 0.0022(11)
C25 0.0229(12) 0.0246(12) 0.0227(12) 0.0050(10) 0.0118(10) 0.0026(10)
N26 0.0208(11) 0.0290(10) 0.0195(10) 0.0035(8) 0.0092(8) 0.0015(8)
C27 0.0210(13) 0.0375(14) 0.0217(12) 0.0052(11) 0.0074(11) -0.0009(11)
C28 0.0189(13) 0.0380(14) 0.0313(13) 0.0125(11) 0.0105(11) 0.0042(11)
N29 0.0244(11) 0.0279(11) 0.0326(12) 0.0076(9) 0.0156(10) 0.0052(8)
C30 0.0360(15) 0.0276(13) 0.0502(16) 0.0010(12) 0.0252(13) 0.0032(11)
B31 0.0273(15) 0.0351(15) 0.0227(14) 0.0013(12) 0.0119(12) 0.0046(13)
F32 0.0291(8) 0.0596(10) 0.0423(9) 0.0003(8) 0.0157(7) -0.0027(7)
F33 0.0379(9) 0.0690(11) 0.0315(8) -0.0145(8) 0.0126(7) 0.0194(8)
F34 0.0454(10) 0.0391(9) 0.0519(9) 0.0090(7) 0.0264(8) -0.0022(7)
F35 0.0561(10) 0.0299(8) 0.0415(9) 0.0029(7) 0.0318(8) 0.0104(7)
B36 0.0324(18) 0.0330(16) 0.0351(18) 0.0000(13) 0.0107(15) 0.0034(13)
F37 0.0454(12) 0.0855(16) 0.0821(15) 0.0004(12) -0.0002(11) 0.0305(12)
F38 0.0736(14) 0.1156(19) 0.0689(13) 0.0274(13) 0.0339(11) -0.0246(13)
F39 0.0645(12) 0.0428(10) 0.0446(10) -0.0047(8) 0.0187(9) -0.0145(8)
F40 0.0767(14) 0.0493(11) 0.1025(16) -0.0281(11) 0.0511(13) -0.0048(10)

loop_
_atom_type_symbol
_atom_type_description
_atom_type_scat_dispersion_real
_atom_type_scat_dispersion_imag
_atom_type_scat_source
C C 0.0033 0.0016 'International Tables Vol C Tables 4.2.6.8 and 6.1.1.4'
H H 0.0000 0.0000 'International Tables Vol C Tables 4.2.6.8 and 6.1.1.4'
B B 0.0013 0.0007 'International Tables Vol C Tables 4.2.6.8 and 6.1.1.4'
N N 0.0061 0.0033 'International Tables Vol C Tables 4.2.6.8 and 6.1.1.4'
F F 0.0171 0.0103 'International Tables Vol C Tables 4.2.6.8 and 6.1.1.4'
Fe Fe 0.3463 0.8444 'International Tables Vol C Tables 4.2.6.8 and 6.1.1.4'

loop_
_geom_angle_atom_site_label_1
_geom_angle_atom_site_label_2
_geom_angle_atom_site_label_3
_geom_angle
N23 Fe1 N5 86.60(7)
N23 Fe1 N14 85.99(8)
N5 Fe1 N14 86.69(7)
N23 Fe1 N26 80.97(8)
N5 Fe1 N26 105.42(7)
N14 Fe1 N26 161.52(7)
N23 Fe1 N17 102.89(7)
N5 Fe1 N17 163.62(7)
N14 Fe1 N17 80.78(8)
N26 Fe1 N17 89.40(8)
N23 Fe1 N8 162.34(7)
N5 Fe1 N8 80.75(7)
N14 Fe1 N8 105.40(8)
N26 Fe1 N8 90.52(7)
N17 Fe1 N8 92.40(8)
C2 C3 C13 109.8(2)
C2 C3 C4 109.10(18)
C13 C3 C4 110.4(2)
C2 C3 C22 108.21(18)
C13 C3 C22 109.8(2)
C4 C3 C22 109.46(19)
N5 C4 C3 109.12(17)
C6 N5 C4 119.78(18)
C6 N5 Fe1 117.16(14)
C4 N5 Fe1 120.99(13)
N5 C6 C7 112.74(18)
N8 C7 N11 110.62(19)
N8 C7 C6 117.58(18)
N11 C7 C6 131.80(19)
C7 N8 C9 106.42(17)
C7 N8 Fe1 111.36(14)
C9 N8 Fe1 141.91(15)
N8 C9 C10 108.1(2)
N11 C10 C9 107.72(19)
C7 N11 C10 107.13(18)
C7 N11 C12 125.57(19)
C10 N11 C12 127.30(18)
N14 C13 C3 109.4(2)
C15 N14 C13 119.63(19)
C15 N14 Fe1 117.00(15)
C13 N14 Fe1 120.66(14)
N14 C15 C16 112.8(2)
N17 C16 N20 110.3(2)
N17 C16 C15 116.4(2)
N20 C16 C15 133.3(2)
C16 N17 C18 106.3(2)
C16 N17 Fe1 112.51(15)
C18 N17 Fe1 141.07(16)
C19 C18 N17 109.0(2)
C18 C19 N20 107.5(2)
C16 N20 C19 106.8(2)
C16 N20 C21 126.7(2)
C19 N20 C21 126.4(2)
N23 C22 C3 109.13(17)
C24 N23 C22 119.92(19)
C24 N23 Fe1 117.43(16)
C22 N23 Fe1 121.24(14)
N23 C24 C25 112.4(2)
N26 C25 N29 110.7(2)
N26 C25 C24 116.4(2)
N29 C25 C24 132.8(2)
C25 N26 C27 106.25(19)
C25 N26 Fe1 112.14(15)
C27 N26 Fe1 140.19(16)
C28 C27 N26 108.7(2)
C27 C28 N29 107.4(2)
C25 N29 C28 106.90(19)
C25 N29 C30 127.6(2)
C28 N29 C30 125.5(2)
F35 B31 F34 109.4(2)
F35 B31 F32 110.1(2)
F34 B31 F32 109.9(2)
F35 B31 F33 109.0(2)
F34 B31 F33 109.2(2)
F32 B31 F33 109.2(2)
F37 B36 F38 110.0(3)
F37 B36 F40 109.3(2)
F38 B36 F40 109.8(3)
F37 B36 F39 109.6(2)
F38 B36 F39 110.1(2)
F40 B36 F39 108.0(2)

loop_
_geom_bond_atom_site_label_1
_geom_bond_atom_site_label_2
_geom_bond_distance
Fe1 N23 1.9714(18)
Fe1 N5 1.9831(18)
Fe1 N14 1.9849(18)
Fe1 N26 1.9993(19)
Fe1 N17 1.9995(19)
Fe1 N8 2.0206(18)
C2 C3 1.556(3)
C3 C13 1.563(3)
C3 C4 1.565(3)
C3 C22 1.576(3)
C4 N5 1.491(3)
N5 C6 1.318(3)
C6 C7 1.448(3)
C7 N8 1.366(3)
C7 N11 1.374(3)
N8 C9 1.396(3)
C9 C10 1.398(3)
C10 N11 1.381(3)
N11 C12 1.495(3)
C13 N14 1.489(3)
N14 C15 1.312(3)
C15 C16 1.461(3)
C16 N17 1.366(3)
C16 N20 1.374(3)
N17 C18 1.389(3)
C18 C19 1.377(4)
C19 N20 1.392(3)
N20 C21 1.488(3)
C22 N23 1.498(3)
N23 C24 1.311(3)
C24 C25 1.467(3)
C25 N26 1.359(3)
C25 N29 1.376(3)
N26 C27 1.399(3)
C27 C28 1.387(3)
C28 N29 1.391(3)
N29 C30 1.491(3)
B31 F35 1.404(3)
B31 F34 1.406(3)
B31 F32 1.414(3)
B31 F33 1.423(3)
B36 F37 1.390(4)
B36 F38 1.391(4)
B36 F40 1.399(3)
B36 F39 1.410(4)
